data_7234192
loop_
_publ_author_name
'Yoshinori Yamanoi'
'Kazuhiro Takahashi'
'Takeshi Hamada'
'Norikazu Ohshima'
'Masashi Kurashina'
'Yohei Hattori'
'Tetsuro Kusamoto'
'Ryota Sakamoto'
'Mariko Miyachi'
'Hiroshi Nishihara'

_publ_section_title
;
 Synthesis, characterization, and physical properties of
 oligo(1-(N,N-dimethylamino)pyrrole)s and their doped forms, precursors of
 candidates for molecular flat-band ferromagnets
;
_journal_name_full 'Journal of Materials Chemistry C'
_journal_page_first 4316
_journal_page_last 4320
_journal_paper_doi 10.1039/C4TC02941K
_journal_volume 3
_journal_year 2015
_chemical_formula_moiety 'C30 H42 N10'
_chemical_formula_sum 'C30 H42 N10'
_chemical_formula_weight 542.74
_space_group_IT_number 2
_space_group_name_Hall '-P 1'
_space_group_name_H-M_alt 'P -1'
_symmetry_cell_setting triclinic
_symmetry_space_group_name_Hall '-P 1'
_symmetry_space_group_name_H-M 'P -1'
_atom_sites_solution_hydrogens geom
_atom_sites_solution_primary direct
_atom_sites_solution_secondary difmap
_cell_angle_alpha 106.524(6)
_cell_angle_beta 95.771(6)
_cell_angle_gamma 105.689(6)
_cell_formula_units_Z 2
_cell_length_a 8.347(5)
_cell_length_b 13.899(9)
_cell_length_c 14.203(9)
_cell_measurement_temperature 103
_cell_volume 1492.5(16)
_computing_structure_refinement 'SHELXL-97 (Sheldrick, 1997)'
_diffrn_ambient_temperature 103
_diffrn_detector_area_resol_mean 28.57
_diffrn_measured_fraction_theta_full 0.953
_diffrn_measured_fraction_theta_max 0.953
_diffrn_measurement_device_type 'Rigaku Saturn'
_diffrn_measurement_method \w
_diffrn_radiation_monochromator graphite
_diffrn_radiation_type MoK\a
_diffrn_radiation_wavelength 0.7107
_diffrn_reflns_av_R_equivalents 0.025
_diffrn_reflns_av_unetI/netI 0.0468
_diffrn_reflns_limit_h_max 10
_diffrn_reflns_limit_h_min -10
_diffrn_reflns_limit_k_max 15
_diffrn_reflns_limit_k_min -18
_diffrn_reflns_limit_l_max 18
_diffrn_reflns_limit_l_min -13
_diffrn_reflns_number 11917
_diffrn_reflns_theta_full 27.54
_diffrn_reflns_theta_max 27.54
_diffrn_reflns_theta_min 3.05
_exptl_absorpt_coefficient_mu 0.076
_exptl_absorpt_correction_type none
_exptl_crystal_colour colorless
_exptl_crystal_density_diffrn 1.208
_exptl_crystal_density_method 'not measured'
_exptl_crystal_description platelet
_exptl_crystal_F_000 584
_exptl_crystal_size_max 0.60
_exptl_crystal_size_mid 0.50
_exptl_crystal_size_min 0.20
_refine_diff_density_max 0.515
_refine_diff_density_min -0.38
_refine_diff_density_rms 0.046
_refine_ls_extinction_method none
_refine_ls_goodness_of_fit_ref 1.173
_refine_ls_hydrogen_treatment constr
_refine_ls_matrix_type full
_refine_ls_number_parameters 361
_refine_ls_number_reflns 6569
_refine_ls_number_restraints 0
_refine_ls_restrained_S_all 1.173
_refine_ls_R_factor_all 0.0627
_refine_ls_R_factor_gt 0.0479
_refine_ls_shift/su_max 0
_refine_ls_shift/su_mean 0
_refine_ls_structure_factor_coef Fsqd
_refine_ls_weighting_details 'calc w=1/[\s^2^(Fo^2^)+(0.0674P)^2^+0.0000P] where P=(Fo^2^+2Fc^2^)/3'
_refine_ls_weighting_scheme calc
_refine_ls_wR_factor_gt 0.1213
_refine_ls_wR_factor_ref 0.1336
_reflns_number_gt 4952
_reflns_number_total 6569
_reflns_threshold_expression >2sigma(I)
_cod_data_source_file J-Mater-Chem-C-2015-3-4316.cif
_cod_data_source_block 4
_cod_original_cell_volume 1492.6(16)
_cod_database_code 7234192

loop_
_symmetry_equiv_pos_as_xyz
'x, y, z'
'-x, -y, -z'

loop_
_atom_site_label
_atom_site_type_symbol
_atom_site_fract_x
_atom_site_fract_y
_atom_site_fract_z
_atom_site_U_iso_or_equiv
_atom_site_adp_type
_atom_site_occupancy
_atom_site_symmetry_multiplicity
_atom_site_calc_flag
_atom_site_refinement_flags
_atom_site_disorder_assembly
_atom_site_disorder_group
N8 N 0.62735(15) 0.40067(9) 0.10492(8) 0.0177(3) Uani 1 1 d . . .
N4 N 0.88603(15) 0.76987(9) 0.53839(9) 0.0184(3) Uani 1 1 d . . .
N6 N 0.67411(15) 0.53482(9) 0.33806(9) 0.0178(3) Uani 1 1 d . . .
N10 N 0.76382(15) 0.21577(10) -0.06353(9) 0.0207(3) Uani 1 1 d . . .
N005 N 0.76709(15) 0.48988(10) 0.11743(9) 0.0197(3) Uani 1 1 d . . .
N3 N 0.92697(16) 0.84241(9) 0.48500(9) 0.0206(3) Uani 1 1 d . . .
N2 N 1.24958(16) 0.93593(10) 0.69579(10) 0.0252(3) Uani 1 1 d . . .
N5 N 0.79136(16) 0.47828(10) 0.34112(9) 0.0223(3) Uani 1 1 d . . .
C21 C 0.52137(18) 0.40151(12) 0.17368(10) 0.0185(3) Uani 1 1 d . . .
N9 N 0.81080(17) 0.17762(11) 0.01412(10) 0.0254(3) Uani 1 1 d . . .
C27 C 0.65199(17) 0.27393(11) -0.05720(11) 0.0188(3) Uani 1 1 d . . .
C9 C 0.96262(18) 0.79861(11) 0.63774(10) 0.0196(3) Uani 1 1 d . . .
N1 N 1.33541(18) 0.86980(11) 0.64199(12) 0.0361(4) Uani 1 1 d . . .
C12 C 0.76243(18) 0.67182(11) 0.51068(10) 0.0185(3) Uani 1 1 d . . .
C22 C 0.40194(19) 0.30429(13) 0.14370(11) 0.0243(3) Uani 1 1 d . . .
H22 H 0.3143 0.2827 0.1761 0.029 Uiso 1 1 calc R . .
C15 C 0.64964(18) 0.61662(11) 0.41278(10) 0.0180(3) Uani 1 1 d . . .
C16 C 0.49639(18) 0.62659(12) 0.37788(11) 0.0209(3) Uani 1 1 d . . .
H16 H 0.4475 0.6757 0.4115 0.025 Uiso 1 1 calc R . .
C8 C 0.7970(2) 0.89296(12) 0.47546(13) 0.0275(4) Uani 1 1 d . . .
H8A H 0.7713 0.921 0.5401 0.041 Uiso 1 1 calc R . .
H8B H 0.6964 0.8419 0.4312 0.041 Uiso 1 1 calc R . .
H8C H 0.8377 0.9493 0.4488 0.041 Uiso 1 1 calc R . .
C23 C 0.43478(19) 0.24206(13) 0.05447(11) 0.0245(3) Uani 1 1 d . . .
H23 H 0.3728 0.1722 0.0183 0.029 Uiso 1 1 calc R . .
C10 C 0.88991(19) 0.71791(12) 0.67191(11) 0.0218(3) Uani 1 1 d . . .
H10 H 0.9183 0.7153 0.7359 0.026 Uiso 1 1 calc R . .
C18 C 0.53878(17) 0.49428(11) 0.25943(10) 0.0181(3) Uani 1 1 d . . .
C29 C 0.7286(2) 0.24518(12) -0.20776(11) 0.0247(3) Uani 1 1 d . . .
H29 H 0.7375 0.2462 -0.2722 0.03 Uiso 1 1 calc R . .
C6 C 1.07871(19) 0.90393(12) 0.69317(11) 0.0219(3) Uani 1 1 d . . .
C28 C 0.62799(19) 0.29187(12) -0.14659(11) 0.0224(3) Uani 1 1 d . . .
H28 H 0.5578 0.3283 -0.1641 0.027 Uiso 1 1 calc R . .
C19 C 0.92430(18) 0.46309(13) 0.11168(12) 0.0240(3) Uani 1 1 d . . .
H19A H 0.9376 0.4245 0.1566 0.036 Uiso 1 1 calc R . .
H19B H 1.0186 0.5268 0.1301 0.036 Uiso 1 1 calc R . .
H19C H 0.9199 0.4205 0.0445 0.036 Uiso 1 1 calc R . .
C24 C 0.57371(18) 0.30242(11) 0.03059(10) 0.0180(3) Uani 1 1 d . . .
C11 C 0.76464(19) 0.63948(12) 0.59369(11) 0.0218(3) Uani 1 1 d . . .
H11 H 0.6951 0.5764 0.5974 0.026 Uiso 1 1 calc R . .
C17 C 0.42654(18) 0.54983(11) 0.28266(11) 0.0199(3) Uani 1 1 d . . .
H17 H 0.3234 0.5388 0.2429 0.024 Uiso 1 1 calc R . .
C3 C 1.3209(2) 1.03928(12) 0.75652(12) 0.0285(4) Uani 1 1 d . . .
H3 H 1.4349 1.0786 0.7699 0.034 Uiso 1 1 calc R . .
C13 C 0.7487(2) 0.40996(13) 0.40161(12) 0.0320(4) Uani 1 1 d . . .
H13A H 0.6311 0.3687 0.3806 0.048 Uiso 1 1 calc R . .
H13B H 0.7697 0.4523 0.4707 0.048 Uiso 1 1 calc R . .
H13C H 0.8171 0.3637 0.3935 0.048 Uiso 1 1 calc R . .
C14 C 0.9672(2) 0.54513(13) 0.36592(12) 0.0299(4) Uani 1 1 d . . .
H14A H 0.9848 0.5876 0.3228 0.045 Uiso 1 1 calc R . .
H14B H 1.0401 0.5017 0.3571 0.045 Uiso 1 1 calc R . .
H14C H 0.9927 0.5903 0.4343 0.045 Uiso 1 1 calc R . .
C26 C 0.9924(2) 0.19346(15) 0.03199(13) 0.0316(4) Uani 1 1 d . . .
H26A H 1.0532 0.2672 0.0483 0.047 Uiso 1 1 calc R . .
H26B H 1.0221 0.154 -0.0271 0.047 Uiso 1 1 calc R . .
H26C H 1.0217 0.1697 0.0866 0.047 Uiso 1 1 calc R . .
C20 C 0.7354(2) 0.54933(12) 0.05140(12) 0.0259(3) Uani 1 1 d . . .
H20A H 0.6309 0.5645 0.0588 0.039 Uiso 1 1 calc R . .
H20B H 0.7278 0.5081 -0.0168 0.039 Uiso 1 1 calc R . .
H20C H 0.8268 0.6143 0.0688 0.039 Uiso 1 1 calc R . .
C30 C 0.81050(19) 0.19826(12) -0.15490(11) 0.0231(3) Uani 1 1 d . . .
H30 H 0.8845 0.1612 -0.1771 0.028 Uiso 1 1 calc R . .
C5 C 1.0427(2) 0.98860(13) 0.75440(12) 0.0287(4) Uani 1 1 d . . .
H5 H 0.9363 0.9897 0.7678 0.034 Uiso 1 1 calc R . .
C7 C 0.9734(2) 0.79802(14) 0.38990(12) 0.0295(4) Uani 1 1 d . . .
H7A H 1.059 0.7659 0.4003 0.044 Uiso 1 1 calc R . .
H7B H 1.0165 0.8532 0.3623 0.044 Uiso 1 1 calc R . .
H7C H 0.8753 0.7457 0.3444 0.044 Uiso 1 1 calc R . .
C2 C 1.3992(3) 0.91069(16) 0.56310(17) 0.0516(6) Uani 1 1 d . . .
H2A H 1.3064 0.9147 0.5203 0.077 Uiso 1 1 calc R . .
H2B H 1.4525 0.8641 0.5244 0.077 Uiso 1 1 calc R . .
H2C H 1.4803 0.9799 0.5934 0.077 Uiso 1 1 calc R . .
C25 C 0.7151(2) 0.06711(16) -0.01072(17) 0.0467(5) Uani 1 1 d . . .
H25A H 0.596 0.0586 -0.0222 0.07 Uiso 1 1 calc R . .
H25B H 0.7426 0.0426 0.0436 0.07 Uiso 1 1 calc R . .
H25C H 0.7432 0.0268 -0.0701 0.07 Uiso 1 1 calc R . .
C4 C 1.1953(2) 1.07364(13) 0.79343(12) 0.0286(4) Uani 1 1 d . . .
H4 H 1.2073 1.1407 0.8364 0.034 Uiso 1 1 calc R . .
C1 C 1.4703(3) 0.86203(18) 0.7092(2) 0.0677(8) Uani 1 1 d . . .
H1A H 1.4239 0.8352 0.7592 0.102 Uiso 1 1 calc R . .
H1B H 1.5521 0.9307 0.741 0.102 Uiso 1 1 calc R . .
H1C H 1.5244 0.815 0.6719 0.102 Uiso 1 1 calc R . .

loop_
_atom_site_aniso_label
_atom_site_aniso_U_11
_atom_site_aniso_U_22
_atom_site_aniso_U_33
_atom_site_aniso_U_23
_atom_site_aniso_U_13
_atom_site_aniso_U_12
N8 0.0156(6) 0.0191(6) 0.0172(6) 0.0060(5) 0.0044(5) 0.0030(5)
N4 0.0221(6) 0.0171(6) 0.0170(6) 0.0072(5) 0.0058(5) 0.0052(5)
N6 0.0180(6) 0.0207(6) 0.0158(6) 0.0051(5) 0.0023(5) 0.0090(5)
N10 0.0212(6) 0.0215(6) 0.0193(6) 0.0058(5) 0.0040(5) 0.0075(5)
N005 0.0154(6) 0.0202(6) 0.0215(6) 0.0066(5) 0.0048(5) 0.0024(5)
N3 0.0249(7) 0.0192(6) 0.0213(6) 0.0105(5) 0.0093(5) 0.0068(5)
N2 0.0232(7) 0.0177(6) 0.0282(7) -0.0002(5) 0.0019(5) 0.0052(5)
N5 0.0212(6) 0.0227(7) 0.0227(7) 0.0031(5) 0.0000(5) 0.0123(5)
C21 0.0166(7) 0.0251(8) 0.0142(7) 0.0065(6) 0.0032(5) 0.0070(6)
N9 0.0250(7) 0.0306(7) 0.0257(7) 0.0138(6) 0.0055(5) 0.0116(6)
C27 0.0166(7) 0.0165(7) 0.0200(7) 0.0033(6) 0.0026(5) 0.0030(5)
C9 0.0218(7) 0.0194(7) 0.0153(7) 0.0011(6) 0.0051(6) 0.0069(6)
N1 0.0237(7) 0.0236(7) 0.0524(9) -0.0010(7) 0.0014(6) 0.0096(6)
C12 0.0217(7) 0.0158(7) 0.0177(7) 0.0039(6) 0.0066(6) 0.0057(6)
C22 0.0187(7) 0.0308(8) 0.0189(7) 0.0062(6) 0.0059(6) 0.0016(6)
C15 0.0228(7) 0.0168(7) 0.0151(7) 0.0058(6) 0.0059(6) 0.0057(6)
C16 0.0193(7) 0.0203(7) 0.0261(8) 0.0091(6) 0.0083(6) 0.0081(6)
C8 0.0272(8) 0.0220(8) 0.0365(9) 0.0126(7) 0.0080(7) 0.0090(7)
C23 0.0208(7) 0.0244(8) 0.0197(8) 0.0024(6) 0.0021(6) -0.0007(6)
C10 0.0271(8) 0.0248(8) 0.0136(7) 0.0055(6) 0.0069(6) 0.0078(6)
C18 0.0168(7) 0.0207(7) 0.0160(7) 0.0069(6) 0.0029(5) 0.0040(6)
C29 0.0294(8) 0.0260(8) 0.0172(8) 0.0055(6) 0.0091(6) 0.0060(7)
C6 0.0245(8) 0.0206(8) 0.0182(7) 0.0040(6) 0.0042(6) 0.0056(6)
C28 0.0229(7) 0.0217(8) 0.0223(8) 0.0070(6) 0.0046(6) 0.0067(6)
C19 0.0157(7) 0.0268(8) 0.0266(8) 0.0060(7) 0.0044(6) 0.0046(6)
C24 0.0171(7) 0.0207(7) 0.0148(7) 0.0048(6) 0.0024(5) 0.0048(6)
C11 0.0256(8) 0.0194(7) 0.0209(8) 0.0077(6) 0.0082(6) 0.0053(6)
C17 0.0171(7) 0.0232(8) 0.0215(8) 0.0099(6) 0.0046(6) 0.0064(6)
C3 0.0290(8) 0.0193(8) 0.0284(8) 0.0019(7) -0.0023(6) 0.0024(6)
C13 0.0468(11) 0.0262(9) 0.0270(9) 0.0088(7) 0.0026(7) 0.0194(8)
C14 0.0220(8) 0.0327(9) 0.0295(9) -0.0002(7) -0.0015(6) 0.0131(7)
C26 0.0260(8) 0.0383(10) 0.0301(9) 0.0090(8) 0.0013(7) 0.0134(7)
C20 0.0267(8) 0.0229(8) 0.0292(8) 0.0108(7) 0.0087(7) 0.0062(6)
C30 0.0211(7) 0.0223(8) 0.0224(8) 0.0012(6) 0.0090(6) 0.0059(6)
C5 0.0314(9) 0.0250(8) 0.0248(8) 0.0009(7) 0.0081(7) 0.0078(7)
C7 0.0357(9) 0.0311(9) 0.0272(9) 0.0143(7) 0.0153(7) 0.0108(7)
C2 0.0381(11) 0.0373(11) 0.0730(15) 0.0033(10) 0.0321(11) 0.0095(9)
C25 0.0331(10) 0.0430(11) 0.0698(14) 0.0377(11) 0.0015(9) 0.0039(9)
C4 0.0396(10) 0.0199(8) 0.0208(8) -0.0004(6) 0.0043(7) 0.0084(7)
C1 0.0420(12) 0.0386(12) 0.0967(19) -0.0091(12) -0.0279(12) 0.0191(10)

loop_
_atom_type_symbol
_atom_type_description
_atom_type_scat_dispersion_real
_atom_type_scat_dispersion_imag
_atom_type_scat_source
C C 0.0033 0.0016 'International Tables Vol C Tables 4.2.6.8 and 6.1.1.4'
H H 0 0 'International Tables Vol C Tables 4.2.6.8 and 6.1.1.4'
N N 0.0061 0.0033 'International Tables Vol C Tables 4.2.6.8 and 6.1.1.4'

loop_
_geom_angle_atom_site_label_1
_geom_angle_atom_site_label_2
_geom_angle_atom_site_label_3
_geom_angle
_geom_angle_site_symmetry_1
_geom_angle_site_symmetry_3
C21 N8 C24 109.56(12) . .
C21 N8 N005 120.77(12) . .
C24 N8 N005 129.66(11) . .
C9 N4 C12 109.71(11) . .
C9 N4 N3 119.88(12) . .
C12 N4 N3 130.06(12) . .
C18 N6 C15 109.86(12) . .
C18 N6 N5 118.59(12) . .
C15 N6 N5 130.13(12) . .
C30 N10 C27 109.91(12) . .
C30 N10 N9 127.48(13) . .
C27 N10 N9 122.53(12) . .
N8 N005 C19 111.86(12) . .
N8 N005 C20 112.30(12) . .
C19 N005 C20 113.60(11) . .
N4 N3 C7 113.33(12) . .
N4 N3 C8 112.28(11) . .
C7 N3 C8 112.78(13) . .
C6 N2 C3 110.02(13) . .
C6 N2 N1 123.37(13) . .
C3 N2 N1 126.61(14) . .
N6 N5 C14 113.29(13) . .
N6 N5 C13 110.84(12) . .
C14 N5 C13 114.69(13) . .
C22 C21 N8 107.50(13) . .
C22 C21 C18 128.93(13) . .
N8 C21 C18 123.53(13) . .
N10 N9 C25 109.71(13) . .
N10 N9 C26 111.09(12) . .
C25 N9 C26 110.97(14) . .
C28 C27 N10 106.87(12) . .
C28 C27 C24 129.98(14) . .
N10 C27 C24 123.08(13) . .
C10 C9 N4 107.17(13) . .
C10 C9 C6 129.43(14) . .
N4 C9 C6 122.74(13) . .
N2 N1 C1 110.57(16) . .
N2 N1 C2 109.24(14) . .
C1 N1 C2 112.00(18) . .
C11 C12 N4 106.42(13) . .
C11 C12 C15 127.54(14) . .
N4 C12 C15 126.01(12) . .
C21 C22 C23 107.96(13) . .
C16 C15 N6 106.24(13) . .
C16 C15 C12 129.14(13) . .
N6 C15 C12 124.44(13) . .
C15 C16 C17 108.57(13) . .
C24 C23 C22 108.24(14) . .
C9 C10 C11 108.26(14) . .
C17 C18 N6 107.84(13) . .
C17 C18 C21 129.51(13) . .
N6 C18 C21 122.41(13) . .
C30 C29 C28 107.64(14) . .
N2 C6 C5 106.58(14) . .
N2 C6 C9 125.21(13) . .
C5 C6 C9 128.19(15) . .
C27 C28 C29 108.01(14) . .
C23 C24 N8 106.73(12) . .
C23 C24 C27 128.40(14) . .
N8 C24 C27 124.84(12) . .
C12 C11 C10 108.42(14) . .
C18 C17 C16 107.49(13) . .
C4 C3 N2 107.89(15) . .
C29 C30 N10 107.57(13) . .
C6 C5 C4 108.23(15) . .
C3 C4 C5 107.29(15) . .
C21 C22 H22 126.0 . .
H22 C22 C23 126.0 . .
C15 C16 H16 125.7 . .
H16 C16 C17 125.7 . .
N3 C8 H8A 109.4 . .
N3 C8 H8B 109.5 . .
N3 C8 H8C 109.5 . .
H8A C8 H8B 109.5 . .
H8A C8 H8C 109.5 . .
H8B C8 H8C 109.4 . .
C22 C23 H23 125.9 . .
H23 C23 C24 125.9 . .
C9 C10 H10 125.8 . .
H10 C10 C11 125.9 . .
H29 C29 C28 126.2 . .
H29 C29 C30 126.2 . .
C27 C28 H28 126.0 . .
C29 C28 H28 126.0 . .
N005 C19 H19A 109.4 . .
N005 C19 H19B 109.4 . .
N005 C19 H19C 109.5 . .
H19A C19 H19B 109.5 . .
H19A C19 H19C 109.5 . .
H19B C19 H19C 109.5 . .
C12 C11 H11 125.8 . .
C10 C11 H11 125.8 . .
C16 C17 H17 126.3 . .
C18 C17 H17 126.3 . .
N2 C3 H3 126.1 . .
H3 C3 C4 126.1 . .
N5 C13 H13A 109.5 . .
N5 C13 H13B 109.5 . .
N5 C13 H13C 109.5 . .
H13A C13 H13B 109.5 . .
H13A C13 H13C 109.5 . .
H13B C13 H13C 109.5 . .
N5 C14 H14A 109.5 . .
N5 C14 H14B 109.5 . .
N5 C14 H14C 109.4 . .
H14A C14 H14B 109.5 . .
H14A C14 H14C 109.4 . .
H14B C14 H14C 109.5 . .
N9 C26 H26A 109.5 . .
N9 C26 H26B 109.5 . .
N9 C26 H26C 109.5 . .
H26A C26 H26B 109.4 . .
H26A C26 H26C 109.4 . .
H26B C26 H26C 109.5 . .
N005 C20 H20A 109.5 . .
N005 C20 H20B 109.4 . .
N005 C20 H20C 109.5 . .
H20A C20 H20B 109.5 . .
H20A C20 H20C 109.5 . .
H20B C20 H20C 109.4 . .
N10 C30 H30 126.2 . .
C29 C30 H30 126.2 . .
C6 C5 H5 125.9 . .
H5 C5 C4 125.9 . .
N3 C7 H7A 109.4 . .
N3 C7 H7B 109.5 . .
N3 C7 H7C 109.5 . .
H7A C7 H7B 109.5 . .
H7A C7 H7C 109.5 . .
H7B C7 H7C 109.5 . .
N1 C2 H2A 109.5 . .
N1 C2 H2B 109.4 . .
N1 C2 H2C 109.5 . .
H2A C2 H2B 109.5 . .
H2A C2 H2C 109.4 . .
H2B C2 H2C 109.5 . .
N9 C25 H25A 109.5 . .
N9 C25 H25B 109.5 . .
N9 C25 H25C 109.5 . .
H25A C25 H25B 109.5 . .
H25A C25 H25C 109.5 . .
H25B C25 H25C 109.5 . .
C3 C4 H4 126.4 . .
C5 C4 H4 126.3 . .
N1 C1 H1A 109.5 . .
N1 C1 H1B 109.5 . .
N1 C1 H1C 109.4 . .
H1A C1 H1B 109.5 . .
H1A C1 H1C 109.5 . .
H1B C1 H1C 109.5 . .

loop_
_geom_bond_atom_site_label_1
_geom_bond_atom_site_label_2
_geom_bond_distance
_geom_bond_site_symmetry_2
N8 C21 1.3818(18) .
N8 C24 1.3908(19) .
N8 N005 1.4073(17) .
N4 C9 1.385(2) .
N4 C12 1.3891(19) .
N4 N3 1.4174(17) .
N6 C18 1.3729(19) .
N6 C15 1.3941(19) .
N6 N5 1.4157(17) .
N10 C30 1.367(2) .
N10 C27 1.3844(19) .
N10 N9 1.4176(18) .
N005 C19 1.461(2) .
N005 C20 1.463(2) .
N3 C7 1.455(2) .
N3 C8 1.458(2) .
N2 C6 1.368(2) .
N2 C3 1.375(2) .
N2 N1 1.4173(19) .
N5 C14 1.454(2) .
N5 C13 1.452(2) .
C21 C22 1.364(2) .
C21 C18 1.462(2) .
N9 C25 1.447(2) .
N9 C26 1.457(2) .
C27 C28 1.367(2) .
C27 C24 1.470(2) .
C9 C10 1.365(2) .
C9 C6 1.458(2) .
N1 C1 1.449(3) .
N1 C2 1.477(3) .
C12 C11 1.376(2) .
C12 C15 1.466(2) .
C22 C23 1.416(2) .
C15 C16 1.382(2) .
C16 C17 1.411(2) .
C23 C24 1.371(2) .
C10 C11 1.406(2) .
C18 C17 1.375(2) .
C29 C30 1.368(2) .
C29 C28 1.415(2) .
C6 C5 1.376(2) .
C3 C4 1.357(2) .
C5 C4 1.413(2) .
C22 H22 0.930 .
C16 H16 0.930 .
C8 H8A 0.960 .
C8 H8B 0.960 .
C8 H8C 0.961 .
C23 H23 0.930 .
C10 H10 0.929 .
C29 H29 0.929 .
C28 H28 0.930 .
C19 H19A 0.959 .
C19 H19B 0.960 .
C19 H19C 0.960 .
C11 H11 0.930 .
C17 H17 0.930 .
C3 H3 0.929 .
C13 H13A 0.960 .
C13 H13B 0.960 .
C13 H13C 0.960 .
C14 H14A 0.960 .
C14 H14B 0.960 .
C14 H14C 0.960 .
C26 H26A 0.960 .
C26 H26B 0.959 .
C26 H26C 0.960 .
C20 H20A 0.960 .
C20 H20B 0.961 .
C20 H20C 0.960 .
C30 H30 0.930 .
C5 H5 0.930 .
C7 H7A 0.959 .
C7 H7B 0.960 .
C7 H7C 0.960 .
C2 H2A 0.959 .
C2 H2B 0.960 .
C2 H2C 0.960 .
C25 H25A 0.960 .
C25 H25B 0.959 .
C25 H25C 0.960 .
C4 H4 0.930 .
C1 H1A 0.960 .
C1 H1B 0.960 .
C1 H1C 0.961 .
